data_7020649
loop_
_publ_author_name
'Martineau, Charlotte'
'Loiseau, Thierry'
'Beitone, Lionel'
'F\'erey, G\'erard'
'Bouchevreau, Boris'
'Taulelle, Francis'

_publ_section_title
;
 Single-crystal XRD and solid-state NMR structural resolution of a layered
 fluorinated gallium phosphate:
 RbGa3(PO4)(2)(HPO4)F4&#x00B7;C5N2H16&#x00B7;2H2O (MIL-145).
;
_journal_issue 2
_journal_name_full 'Dalton transactions (Cambridge, England : 2003)'
_journal_page_first 422
_journal_page_last 431
_journal_paper_doi 10.1039/c2dt31464a
_journal_volume 42
_journal_year 2013
_chemical_absolute_configuration 'Flack H D (1983), Acta Cryst. A39, 876-881'
_chemical_formula_sum 'C20 H84 F16 Ga12 N8 O56 P12 Rb4'
_chemical_formula_weight 3187.11
_chemical_name_systematic
;
?
;
_space_group_IT_number 3
_symmetry_cell_setting monoclinic
_symmetry_space_group_name_Hall 'P 2y'
_symmetry_space_group_name_H-M 'P 1 2 1'
_atom_sites_solution_hydrogens geom
_atom_sites_solution_primary direct
_atom_sites_solution_secondary difmap
_audit_creation_method SHELXL-97
_cell_angle_alpha 90.00
_cell_angle_beta 112.7080(10)
_cell_angle_gamma 90.00
_cell_formula_units_Z 1
_cell_length_a 14.4314(2)
_cell_length_b 9.1152(2)
_cell_length_c 16.78890(10)
_cell_measurement_reflns_used 5396
_cell_measurement_temperature 293(2)
_cell_measurement_theta_max 29.51
_cell_measurement_theta_min 1.92
_cell_volume 2037.30(6)
_computing_cell_refinement 'Bruker SMART/SAINT'
_computing_data_collection 'Bruker SMART'
_computing_data_reduction 'Bruker SMART/SAINT'
_computing_molecular_graphics 'Diamond 2.1e'
_computing_publication_material 'Diamond 2.1e'
_computing_structure_refinement 'SHELXL-97 (Sheldrick, 1997)'
_diffrn_ambient_temperature 293(2)
_diffrn_measured_fraction_theta_full 0.913
_diffrn_measured_fraction_theta_max 0.913
_diffrn_measurement_device_type 'CCD area detector'
_diffrn_radiation_monochromator graphite
_diffrn_radiation_source 'fine-focus sealed tube'
_diffrn_radiation_type MoK\a
_diffrn_radiation_wavelength 0.71073
_diffrn_reflns_av_R_equivalents 0.0464
_diffrn_reflns_av_sigmaI/netI 0.1090
_diffrn_reflns_limit_h_max 16
_diffrn_reflns_limit_h_min -19
_diffrn_reflns_limit_k_max 12
_diffrn_reflns_limit_k_min -12
_diffrn_reflns_limit_l_max 21
_diffrn_reflns_limit_l_min -22
_diffrn_reflns_number 14513
_diffrn_reflns_theta_full 29.85
_diffrn_reflns_theta_max 29.85
_diffrn_reflns_theta_min 1.31
_exptl_absorpt_coefficient_mu 6.656
_exptl_absorpt_correction_T_max 0.7766
_exptl_absorpt_correction_T_min 0.6180
_exptl_absorpt_correction_type empirical
_exptl_absorpt_process_details 'empirical (SADABS)'
_exptl_crystal_colour colorless
_exptl_crystal_density_diffrn 2.598
_exptl_crystal_density_method 'not measured'
_exptl_crystal_description plate
_exptl_crystal_F_000 1552
_exptl_crystal_size_max 0.26
_exptl_crystal_size_mid 0.16
_exptl_crystal_size_min 0.01
_refine_diff_density_max 4.245
_refine_diff_density_min -1.866
_refine_diff_density_rms 0.289
_refine_ls_abs_structure_details 'Flack H D (1983), Acta Cryst. A39, 876-881'
_refine_ls_abs_structure_Flack -0.009(14)
_refine_ls_extinction_coef 0.00064(18)
_refine_ls_extinction_expression Fc^*^=kFc[1+0.001xFc^2^\l^3^/sin(2\q)]^-1/4^
_refine_ls_extinction_method SHELXL
_refine_ls_goodness_of_fit_ref 0.934
_refine_ls_hydrogen_treatment constr
_refine_ls_matrix_type full
_refine_ls_number_parameters 555
_refine_ls_number_reflns 9705
_refine_ls_number_restraints 1
_refine_ls_restrained_S_all 0.934
_refine_ls_R_factor_all 0.1107
_refine_ls_R_factor_gt 0.0611
_refine_ls_shift/su_max 0.005
_refine_ls_shift/su_mean 0.000
_refine_ls_structure_factor_coef Fsqd
_refine_ls_weighting_details 'calc w=1/[\s^2^(Fo^2^)+(0.0723P)^2^+0.0000P] where P=(Fo^2^+2Fc^2^)/3'
_refine_ls_weighting_scheme calc
_refine_ls_wR_factor_gt 0.1370
_refine_ls_wR_factor_ref 0.1583
_reflns_number_gt 5721
_reflns_number_total 9705
_reflns_threshold_expression >2sigma(I)
_cod_data_source_file c2dt31464a.txt
_cod_data_source_block lb1243_p2
_cod_original_cell_volume 2037.30(5)
_cod_original_sg_symbol_H-M P2
_cod_database_code 7020649

loop_
_symmetry_equiv_pos_as_xyz
'x, y, z'
'-x, y, -z'

loop_
_atom_site_label
_atom_site_type_symbol
_atom_site_fract_x
_atom_site_fract_y
_atom_site_fract_z
_atom_site_U_iso_or_equiv
_atom_site_adp_type
_atom_site_occupancy
_atom_site_symmetry_multiplicity
_atom_site_calc_flag
_atom_site_refinement_flags
Rb1 Rb 0.74882(10) 1.10387(19) 0.98734(9) 0.0345(4) Uani 1 1 d .
Rb2 Rb 1.23869(10) 0.60234(19) 0.98595(9) 0.0341(4) Uani 1 1 d .
Ga1 Ga 0.77431(9) 0.38970(14) 0.81175(9) 0.0086(4) Uani 1 1 d .
Ga2 Ga 0.55942(9) 0.37084(14) 0.81376(9) 0.0098(4) Uani 1 1 d .
Ga3 Ga 0.27318(9) -0.12890(15) 0.81281(9) 0.0104(4) Uani 1 1 d .
Ga4 Ga 1.05748(9) 0.89006(14) 0.81198(9) 0.0094(4) Uani 1 1 d .
Ga5 Ga 1.0000 0.3928(2) 1.0000 0.0105(6) Uani 1 2 d S
Ga6 Ga 1.0000 0.8923(2) 1.0000 0.0102(6) Uani 1 2 d S
Ga7 Ga 0.5000 0.3663(2) 1.0000 0.0106(6) Uani 1 2 d S
Ga8 Ga 0.5000 -0.1324(2) 1.0000 0.0094(6) Uani 1 2 d S
P1 P 0.9450(2) 0.1451(4) 0.86626(19) 0.0092(8) Uani 1 1 d .
P2 P 0.9356(2) 0.6452(4) 0.8661(2) 0.0094(8) Uani 1 1 d .
P3 P 0.4439(2) 0.1151(4) 0.86555(19) 0.0100(8) Uani 1 1 d .
P4 P 0.4351(2) 0.6161(4) 0.86612(19) 0.0105(8) Uani 1 1 d .
P5 P 0.5850(2) 0.3807(4) 0.6360(2) 0.0132(10) Uani 1 1 d .
P6 P 0.0870(2) -0.1207(4) 0.6356(2) 0.0103(9) Uani 1 1 d .
F1 F 0.8501(4) 0.3898(8) 0.9376(4) 0.0119(16) Uiso 1 1 d .
F2 F 0.3510(4) -0.1315(8) 0.9385(4) 0.0130(16) Uiso 1 1 d .
F3 F 1.0933(5) 0.8898(8) 0.9370(4) 0.0118(18) Uani 1 1 d .
F4 F 0.5951(4) 0.3677(9) 0.9394(4) 0.0141(19) Uani 1 1 d .
F5 F 0.6715(5) 0.5111(8) 0.8344(4) 0.0100(15) Uiso 1 1 d .
F6 F 1.1694(5) 0.7480(8) 0.8302(5) 0.0164(18) Uani 1 1 d .
F7 F 1.1803(5) 1.0113(8) 0.8343(5) 0.0173(18) Uani 1 1 d .
F8 F 0.6797(5) 0.2492(8) 0.8313(4) 0.0128(17) Uani 1 1 d .
O1 O 0.4740(6) 0.5334(10) 0.8050(5) 0.012(2) Uani 1 1 d .
O2 O 0.3512(6) 0.0330(10) 0.8039(5) 0.0109(19) Uani 1 1 d .
O3 O 0.8427(6) 0.5620(9) 0.8053(5) 0.014(2) Uani 1 1 d .
O4 O 0.9119(6) 1.0370(10) 0.9203(5) 0.013(2) Uani 1 1 d .
O5 O 0.9835(6) 1.0609(10) 0.8058(5) 0.016(2) Uani 1 1 d .
O6 O 0.4151(6) 0.2209(10) 0.9213(5) 0.014(2) Uani 1 1 d .
O7 O 0.3414(6) -0.3021(10) 0.8044(5) 0.013(2) Uani 1 1 d .
O8 O 0.8511(6) 0.2285(11) 0.8035(6) 0.016(2) Uani 1 1 d .
O9 O 0.4842(6) 0.1958(10) 0.8061(5) 0.013(2) Uani 1 1 d .
O10 O 0.5154(6) -0.2766(10) 0.9215(5) 0.0121(19) Uiso 1 1 d .
O11 O 1.0174(6) 0.5378(11) 0.9217(6) 0.017(2) Uani 1 1 d .
O12 O 0.9078(6) 0.7509(10) 0.9237(5) 0.014(2) Uani 1 1 d .
O13 O 0.1994(5) -0.1242(10) 0.6914(5) 0.014(2) Uani 1 1 d .
O14 O 0.6977(5) 0.3851(10) 0.6922(6) 0.016(2) Uani 1 1 d .
O15 O 0.4081(6) 0.5076(10) 0.9239(5) 0.015(2) Uani 1 1 d .
O16 O 0.9729(6) 0.7287(10) 0.8045(5) 0.015(2) Uani 1 1 d .
O17 O 1.0262(5) 0.8862(11) 0.6920(6) 0.019(3) Uani 1 1 d .
O18 O 1.0242(6) 0.2517(10) 0.9225(6) 0.018(2) Uani 1 1 d .
O19 O 0.5244(5) 0.3766(10) 0.6933(5) 0.015(2) Uani 1 1 d .
O20 O 0.5225(6) 0.0077(10) 0.9237(5) 0.0110(19) Uiso 1 1 d .
O21 O 0.0674(6) 0.0161(10) 0.5781(5) 0.016(2) Uani 1 1 d .
O22 O 0.5542(7) 0.5205(12) 0.5800(6) 0.026(3) Uani 1 1 d .
O1H O 0.5610(7) 0.2423(11) 0.5779(6) 0.021(2) Uani 1 1 d .
O2H O 0.0599(7) -0.2600(9) 0.5782(5) 0.017(2) Uani 1 1 d .
O1W O 0.1975(7) -0.4819(11) 0.6717(7) 0.045(3) Uani 1 1 d .
O2W O 0.5239(7) 0.0184(10) 0.6813(7) 0.038(2) Uani 1 1 d .
O3W O 0.2153(7) 0.3245(13) 0.8454(9) 0.065(4) Uani 1 1 d .
O4W O 0.6481(7) -0.1810(12) 0.8510(7) 0.048(3) Uani 1 1 d .
N1 N 0.4645(8) 0.7118(12) 0.6614(6) 0.027(2) Uani 1 1 d .
H1A H 0.4673 0.6699 0.7102 0.040 Uiso 1 1 calc R
H1B H 0.4939 0.7994 0.6731 0.040 Uiso 1 1 calc R
H1C H 0.4963 0.6555 0.6367 0.040 Uiso 1 1 calc R
C1 C 0.3580(10) 0.7293(17) 0.6018(9) 0.036(4) Uani 1 1 d .
H1D H 0.3230 0.7879 0.6296 0.043 Uiso 1 1 calc R
H1E H 0.3261 0.6337 0.5892 0.043 Uiso 1 1 calc R
C2 C 0.3494(9) 0.8021(16) 0.5187(8) 0.031(3) Uani 1 1 d .
H2A H 0.3844 0.7430 0.4911 0.037 Uiso 1 1 calc R
H2B H 0.3821 0.8971 0.5317 0.037 Uiso 1 1 calc R
C3 C 0.7581(11) 0.823(3) 0.5433(11) 0.069(6) Uani 1 1 d .
H3A H 0.7958 0.8630 0.5115 0.083 Uiso 1 1 calc R
H3B H 0.7861 0.7269 0.5644 0.083 Uiso 1 1 calc R
C4 C 0.7744(11) 0.922(2) 0.6215(10) 0.057(5) Uani 1 1 d .
H4A H 0.8457 0.9371 0.6536 0.068 Uiso 1 1 calc R
H4B H 0.7435 1.0170 0.6019 0.068 Uiso 1 1 calc R
C5 C 0.7301(11) -0.145(2) 0.6774(10) 0.056(5) Uani 1 1 d .
H5A H 0.7589 -0.2423 0.6942 0.067 Uiso 1 1 calc R
H5B H 0.6585 -0.1572 0.6453 0.067 Uiso 1 1 calc R
N2 N 0.7466(8) -0.0590(16) 0.7553(8) 0.047(4) Uani 1 1 d .
H2C H 0.7188 -0.1046 0.7874 0.070 Uiso 1 1 calc R
H2D H 0.7188 0.0291 0.7403 0.070 Uiso 1 1 calc R
H2E H 0.8123 -0.0489 0.7854 0.070 Uiso 1 1 calc R
N1A N 0.2360(8) 0.2079(13) 0.6514(8) 0.038(3) Uani 1 1 d .
H1A1 H 0.2661 0.1471 0.6953 0.057 Uiso 1 1 calc R
H1A2 H 0.1733 0.1779 0.6222 0.057 Uiso 1 1 calc R
H1A3 H 0.2352 0.2980 0.6716 0.057 Uiso 1 1 calc R
C1A C 0.2918(10) 0.2091(19) 0.5935(10) 0.043(4) Uani 1 1 d .
H1A4 H 0.2949 0.1099 0.5738 0.052 Uiso 1 1 calc R
H1A5 H 0.3600 0.2417 0.6259 0.052 Uiso 1 1 calc R
C2A C 0.2447(14) -0.693(2) 0.5164(12) 0.066(6) Uani 1 1 d .
H2A1 H 0.2503 -0.5921 0.5361 0.079 Uiso 1 1 calc R
H2A2 H 0.2826 -0.7017 0.4799 0.079 Uiso 1 1 calc R
C3A C 0.1419(13) 0.277(2) 0.4655(13) 0.068(6) Uani 1 1 d .
H3A1 H 0.1011 0.2904 0.4994 0.082 Uiso 1 1 calc R
H3A2 H 0.1337 0.1772 0.4440 0.082 Uiso 1 1 calc R
C4A C 0.1094(15) 0.394(4) 0.3856(16) 0.125(13) Uani 1 1 d .
H4A1 H 0.1091 0.4935 0.4065 0.150 Uiso 1 1 calc R
H4A2 H 0.1559 0.3900 0.3565 0.150 Uiso 1 1 calc R
C5A C 0.9882(16) 0.353(3) 0.6713(14) 0.086(7) Uani 1 1 d .
H5A1 H 1.0320 0.3533 0.6396 0.103 Uiso 1 1 calc R
H5A2 H 0.9856 0.2532 0.6905 0.103 Uiso 1 1 calc R
N2A N 1.0342(10) 0.4514(18) 0.7507(10) 0.072(5) Uani 1 1 d .
H2A3 H 1.0950 0.4182 0.7835 0.108 Uiso 1 1 calc R
H2A4 H 0.9953 0.4507 0.7808 0.108 Uiso 1 1 calc R
H2A5 H 1.0392 0.5426 0.7339 0.108 Uiso 1 1 calc R

loop_
_atom_site_aniso_label
_atom_site_aniso_U_11
_atom_site_aniso_U_22
_atom_site_aniso_U_33
_atom_site_aniso_U_23
_atom_site_aniso_U_13
_atom_site_aniso_U_12
Rb1 0.0263(7) 0.0465(11) 0.0331(9) 0.0191(8) 0.0142(6) 0.0142(8)
Rb2 0.0220(7) 0.0461(11) 0.0319(9) 0.0202(8) 0.0079(6) 0.0010(7)
Ga1 0.0042(6) 0.0083(11) 0.0131(9) -0.0001(6) 0.0032(6) -0.0004(5)
Ga2 0.0058(6) 0.0117(12) 0.0128(9) 0.0002(6) 0.0047(6) -0.0001(5)
Ga3 0.0044(6) 0.0135(12) 0.0135(9) 0.0004(6) 0.0039(6) -0.0002(6)
Ga4 0.0057(6) 0.0098(11) 0.0136(9) 0.0002(6) 0.0047(6) 0.0003(5)
Ga5 0.0068(10) 0.0099(16) 0.0138(13) 0.000 0.0029(9) 0.000
Ga6 0.0078(10) 0.0085(15) 0.0155(13) 0.000 0.0057(9) 0.000
Ga7 0.0078(10) 0.0110(16) 0.0132(13) 0.000 0.0045(9) 0.000
Ga8 0.0047(10) 0.0102(16) 0.0122(13) 0.000 0.0022(9) 0.000
P1 0.0084(15) 0.007(2) 0.0128(17) -0.0005(15) 0.0047(13) 0.0012(15)
P2 0.0054(15) 0.008(2) 0.0148(18) 0.0015(16) 0.0036(12) -0.0011(14)
P3 0.0060(15) 0.011(2) 0.0132(18) -0.0003(17) 0.0042(12) -0.0022(15)
P4 0.0068(15) 0.011(2) 0.0144(18) 0.0017(17) 0.0050(12) 0.0023(16)
P5 0.0100(16) 0.017(3) 0.013(2) 0.0014(14) 0.0053(15) 0.0003(13)
P6 0.0052(14) 0.015(3) 0.008(2) 0.0019(13) -0.0002(13) 0.0008(13)
F3 0.012(3) 0.009(5) 0.016(4) 0.004(3) 0.008(3) 0.002(3)
F4 0.009(3) 0.018(5) 0.018(5) 0.000(3) 0.010(3) 0.000(3)
F6 0.009(3) 0.017(4) 0.029(4) 0.009(3) 0.013(3) 0.003(2)
F7 0.005(4) 0.016(5) 0.034(5) -0.009(4) 0.011(3) -0.003(3)
F8 0.006(3) 0.014(5) 0.016(4) -0.003(3) 0.002(3) -0.001(3)
O1 0.012(5) 0.011(5) 0.014(5) 0.000(4) 0.007(4) 0.001(4)
O2 0.009(4) 0.009(5) 0.013(5) 0.002(4) 0.003(4) -0.002(4)
O3 0.013(5) 0.012(6) 0.013(5) 0.006(4) 0.003(4) 0.001(4)
O4 0.004(4) 0.012(5) 0.022(5) 0.004(4) 0.005(4) 0.002(3)
O5 0.010(4) 0.021(7) 0.017(5) 0.004(4) 0.006(4) 0.006(4)
O6 0.010(4) 0.019(6) 0.016(5) 0.002(4) 0.007(4) 0.004(4)
O7 0.009(4) 0.018(6) 0.013(5) 0.004(4) 0.005(4) 0.011(4)
O8 0.008(4) 0.020(6) 0.017(5) 0.002(4) 0.003(4) 0.006(4)
O9 0.009(4) 0.014(6) 0.019(5) 0.001(4) 0.007(4) -0.003(4)
O11 0.008(4) 0.021(5) 0.021(5) 0.005(3) 0.004(3) 0.001(3)
O12 0.012(4) 0.014(6) 0.017(5) -0.004(4) 0.007(4) 0.002(4)
O13 0.005(4) 0.027(8) 0.007(5) 0.001(4) -0.001(4) -0.002(4)
O14 0.003(4) 0.022(7) 0.022(6) 0.000(4) 0.004(4) -0.001(4)
O15 0.012(5) 0.016(6) 0.023(5) 0.000(4) 0.013(4) -0.001(4)
O16 0.018(5) 0.016(5) 0.012(5) 0.003(4) 0.008(4) -0.006(4)
O17 0.005(4) 0.032(8) 0.022(6) 0.001(4) 0.007(4) 0.005(4)
O18 0.009(4) 0.015(5) 0.033(5) -0.005(3) 0.011(4) -0.004(3)
O19 0.015(4) 0.022(7) 0.011(5) -0.003(4) 0.009(4) 0.003(4)
O21 0.008(4) 0.021(6) 0.012(5) 0.005(4) -0.004(3) -0.004(4)
O22 0.018(5) 0.034(7) 0.027(6) 0.010(5) 0.011(4) 0.002(5)
O1H 0.020(5) 0.026(7) 0.016(5) 0.000(5) 0.005(4) 0.001(4)
O2H 0.029(5) 0.005(5) 0.014(5) -0.005(4) 0.005(4) 0.000(4)
O1W 0.031(6) 0.024(5) 0.071(8) -0.005(5) 0.010(5) -0.001(4)
O2W 0.042(6) 0.021(5) 0.056(7) -0.006(5) 0.025(5) 0.001(4)
O3W 0.019(5) 0.044(7) 0.119(11) 0.012(7) 0.011(6) 0.004(5)
O4W 0.043(6) 0.050(7) 0.070(8) 0.007(6) 0.043(6) -0.006(5)
N1 0.029(6) 0.031(6) 0.021(6) 0.013(5) 0.010(5) 0.011(5)
C1 0.024(7) 0.040(9) 0.047(10) -0.002(7) 0.017(7) -0.003(6)
C2 0.026(7) 0.039(8) 0.027(7) 0.001(6) 0.009(6) -0.005(6)
C3 0.038(10) 0.112(18) 0.048(12) -0.030(12) 0.007(8) 0.015(11)
C4 0.021(8) 0.092(15) 0.051(11) 0.004(10) 0.006(7) -0.016(8)
C5 0.026(8) 0.084(15) 0.048(11) -0.009(10) 0.004(7) 0.012(9)
N2 0.024(7) 0.068(10) 0.053(9) -0.021(7) 0.018(6) -0.024(6)
N1A 0.021(6) 0.031(7) 0.057(9) 0.001(6) 0.010(6) 0.002(5)
C1A 0.016(7) 0.055(11) 0.055(11) -0.011(8) 0.008(7) -0.001(6)
C2A 0.076(14) 0.059(14) 0.078(15) 0.002(11) 0.047(13) -0.002(11)
C3A 0.053(12) 0.048(12) 0.083(16) 0.013(11) 0.003(11) 0.016(9)
C4A 0.056(14) 0.23(4) 0.11(2) -0.03(2) 0.053(15) -0.05(2)
C5A 0.084(16) 0.089(18) 0.076(16) 0.006(14) 0.021(13) 0.003(14)
N2A 0.040(9) 0.091(13) 0.084(12) -0.060(10) 0.021(8) 0.003(8)

loop_
_atom_type_symbol
_atom_type_description
_atom_type_scat_dispersion_real
_atom_type_scat_dispersion_imag
_atom_type_scat_source
C C 0.0033 0.0016 'International Tables Vol C Tables 4.2.6.8 and 6.1.1.4'
O O 0.0106 0.0060 'International Tables Vol C Tables 4.2.6.8 and 6.1.1.4'
P P 0.1023 0.0942 'International Tables Vol C Tables 4.2.6.8 and 6.1.1.4'
Ga Ga 0.2307 1.6083 'International Tables Vol C Tables 4.2.6.8 and 6.1.1.4'
Rb Rb -0.9393 2.9676 'International Tables Vol C Tables 4.2.6.8 and 6.1.1.4'
F F 0.0171 0.0103 'International Tables Vol C Tables 4.2.6.8 and 6.1.1.4'
N N 0.0061 0.0033 'International Tables Vol C Tables 4.2.6.8 and 6.1.1.4'
H H 0.0000 0.0000 'International Tables Vol C Tables 4.2.6.8 and 6.1.1.4'

loop_
_geom_angle_atom_site_label_1
_geom_angle_atom_site_label_2
_geom_angle_atom_site_label_3
_geom_angle
_geom_angle_site_symmetry_1
_geom_angle_site_symmetry_3
F8 Rb1 F7 168.0(3) 1_565 2_757
F8 Rb1 F3 132.53(19) 1_565 2_757
F7 Rb1 F3 56.28(19) 2_757 2_757
F8 Rb1 O4 78.0(2) 1_565 .
F7 Rb1 O4 108.1(2) 2_757 .
F3 Rb1 O4 55.7(2) 2_757 .
F8 Rb1 F2 131.35(19) 1_565 2_667
F7 Rb1 F2 54.23(19) 2_757 2_667
F3 Rb1 F2 76.48(17) 2_757 2_667
O4 Rb1 F2 123.8(2) . 2_667
F8 Rb1 O20 82.2(2) 1_565 1_565
F7 Rb1 O20 100.2(2) 2_757 1_565
F3 Rb1 O20 120.0(2) 2_757 1_565
O4 Rb1 O20 132.1(2) . 1_565
F2 Rb1 O20 50.28(19) 2_667 1_565
F8 Rb1 F4 55.31(18) 1_565 1_565
F7 Rb1 F4 114.77(19) 2_757 1_565
F3 Rb1 F4 169.0(2) 2_757 1_565
O4 Rb1 F4 128.8(2) . 1_565
F2 Rb1 F4 103.87(17) 2_667 1_565
O20 Rb1 F4 65.8(2) 1_565 1_565
F8 Rb1 F1 53.42(18) 1_565 1_565
F7 Rb1 F1 119.06(19) 2_757 1_565
F3 Rb1 F1 107.30(17) 2_757 1_565
O4 Rb1 F1 64.9(2) . 1_565
F2 Rb1 F1 169.3(2) 2_667 1_565
O20 Rb1 F1 130.33(19) 1_565 1_565
F4 Rb1 F1 70.44(16) 1_565 1_565
F8 Rb1 O18 99.8(2) 1_565 2_767
F7 Rb1 O18 75.8(2) 2_757 2_767
F3 Rb1 O18 66.6(2) 2_757 2_767
O4 Rb1 O18 58.7(2) . 2_767
F2 Rb1 O18 128.9(2) 2_667 2_767
O20 Rb1 O18 169.0(3) 1_565 2_767
F4 Rb1 O18 106.3(2) 1_565 2_767
F1 Rb1 O18 47.86(19) 1_565 2_767
F8 Rb1 O3W 113.1(3) 1_565 2_667
F7 Rb1 O3W 54.9(3) 2_757 2_667
F3 Rb1 O3W 101.4(2) 2_757 2_667
O4 Rb1 O3W 122.9(2) . 2_667
F2 Rb1 O3W 91.4(3) 2_667 2_667
O20 Rb1 O3W 105.0(2) 1_565 2_667
F4 Rb1 O3W 67.7(2) 1_565 2_667
F1 Rb1 O3W 78.1(2) 1_565 2_667
O18 Rb1 O3W 64.2(2) 2_767 2_667
F8 Rb1 O4W 79.8(2) 1_565 1_565
F7 Rb1 O4W 111.3(2) 2_757 1_565
F3 Rb1 O4W 80.8(2) 2_757 1_565
O4 Rb1 O4W 77.8(2) . 1_565
F2 Rb1 O4W 66.2(2) 2_667 1_565
O20 Rb1 O4W 55.9(2) 1_565 1_565
F4 Rb1 O4W 109.5(2) 1_565 1_565
F1 Rb1 O4W 123.9(2) 1_565 1_565
O18 Rb1 O4W 135.1(2) 2_767 1_565
O3W Rb1 O4W 156.6(3) 2_667 1_565
F8 Rb1 O6 102.4(2) 1_565 2_667
F7 Rb1 O6 70.1(2) 2_757 2_667
F3 Rb1 O6 124.9(2) 2_757 2_667
O4 Rb1 O6 171.9(3) . 2_667
F2 Rb1 O6 62.0(2) 2_667 2_667
O20 Rb1 O6 55.7(2) 1_565 2_667
F4 Rb1 O6 48.90(19) 1_565 2_667
F1 Rb1 O6 108.6(2) 1_565 2_667
O18 Rb1 O6 113.4(2) 2_767 2_667
O3W Rb1 O6 49.3(2) 2_667 2_667
O4W Rb1 O6 110.3(2) 1_565 2_667
F6 Rb2 F1 133.3(2) . 2_757
F6 Rb2 F5 167.5(3) . 2_757
F1 Rb2 F5 56.12(18) 2_757 2_757
F6 Rb2 O11 78.9(2) . .
F1 Rb2 O11 55.6(2) 2_757 .
F5 Rb2 O11 107.6(2) 2_757 .
F6 Rb2 F4 131.16(19) . 2_757
F1 Rb2 F4 76.32(17) 2_757 2_757
F5 Rb2 F4 54.32(18) 2_757 2_757
O11 Rb2 F4 124.0(2) . 2_757
F6 Rb2 O15 82.0(2) . 1_655
F1 Rb2 O15 120.1(2) 2_757 1_655
F5 Rb2 O15 100.0(2) 2_757 1_655
O11 Rb2 O15 133.2(3) . 1_655
F4 Rb2 O15 50.3(2) 2_757 1_655
F6 Rb2 F2 55.12(19) . 1_665
F1 Rb2 F2 168.4(2) 2_757 1_665
F5 Rb2 F2 114.30(18) 2_757 1_665
O11 Rb2 F2 129.2(2) . 1_665
F4 Rb2 F2 103.78(18) 2_757 1_665
O15 Rb2 F2 65.7(2) 1_655 1_665
F6 Rb2 O4W 112.7(3) . 2_767
F1 Rb2 O4W 101.4(2) 2_757 2_767
F5 Rb2 O4W 54.8(2) 2_757 2_767
O11 Rb2 O4W 122.6(2) . 2_767
F4 Rb2 O4W 91.1(2) 2_757 2_767
O15 Rb2 O4W 104.1(2) 1_655 2_767
F2 Rb2 O4W 67.0(2) 1_665 2_767
F6 Rb2 F3 53.86(18) . .
F1 Rb2 F3 107.41(17) 2_757 .
F5 Rb2 F3 118.53(18) 2_757 .
O11 Rb2 F3 64.9(2) . .
F4 Rb2 F3 168.8(2) 2_757 .
O15 Rb2 F3 130.4(2) 1_655 .
F2 Rb2 F3 70.40(16) 1_665 .
O4W Rb2 F3 77.9(2) 2_767 .
F6 Rb2 O12 100.1(2) . 2_757
F1 Rb2 O12 66.5(2) 2_757 2_757
F5 Rb2 O12 75.56(19) 2_757 2_757
O11 Rb2 O12 58.0(2) . 2_757
F4 Rb2 O12 128.7(2) 2_757 2_757
O15 Rb2 O12 168.6(3) 1_655 2_757
F2 Rb2 O12 106.2(2) 1_665 2_757
O4W Rb2 O12 64.6(2) 2_767 2_757
F3 Rb2 O12 47.73(18) . 2_757
F6 Rb2 O3W 78.3(3) . 1_655
F1 Rb2 O3W 82.3(2) 2_757 1_655
F5 Rb2 O3W 113.2(3) 2_757 1_655
O11 Rb2 O3W 78.3(2) . 1_655
F4 Rb2 O3W 67.6(2) 2_757 1_655
O15 Rb2 O3W 56.1(2) 1_655 1_655
F2 Rb2 O3W 108.6(2) 1_665 1_655
O4W Rb2 O3W 157.1(2) 2_767 1_655
F3 Rb2 O3W 123.0(2) . 1_655
O12 Rb2 O3W 135.3(2) 2_757 1_655
F6 Rb2 O10 101.9(2) . 2_767
F1 Rb2 O10 124.7(2) 2_757 2_767
F5 Rb2 O10 69.89(19) 2_757 2_767
O11 Rb2 O10 170.6(3) . 2_767
F4 Rb2 O10 62.5(2) 2_757 2_767
O15 Rb2 O10 55.9(2) 1_655 2_767
F2 Rb2 O10 48.44(18) 1_665 2_767
O4W Rb2 O10 48.3(2) 2_767 2_767
F3 Rb2 O10 107.82(19) . 2_767
O12 Rb2 O10 112.8(2) 2_757 2_767
O3W Rb2 O10 111.1(2) 1_655 2_767
O8 Ga1 O3 108.2(4) . .
O8 Ga1 O14 91.4(4) . .
O3 Ga1 O14 93.6(4) . .
O8 Ga1 F1 88.9(3) . .
O3 Ga1 F1 88.6(3) . .
O14 Ga1 F1 177.6(3) . .
O8 Ga1 F8 88.3(3) . .
O3 Ga1 F8 163.0(3) . .
O14 Ga1 F8 90.2(3) . .
F1 Ga1 F8 87.5(3) . .
O8 Ga1 F5 161.6(3) . .
O3 Ga1 F5 89.6(3) . .
O14 Ga1 F5 92.4(3) . .
F1 Ga1 F5 86.6(3) . .
F8 Ga1 F5 73.6(3) . .
O8 Ga1 Rb2 131.9(3) . 2_757
O3 Ga1 Rb2 80.9(3) . 2_757
O14 Ga1 Rb2 136.1(2) . 2_757
F1 Ga1 Rb2 43.37(19) . 2_757
F8 Ga1 Rb2 84.9(2) . 2_757
F5 Ga1 Rb2 44.39(19) . 2_757
O8 Ga1 Rb1 76.8(3) . 1_545
O3 Ga1 Rb1 140.8(3) . 1_545
O14 Ga1 Rb1 125.5(3) . 1_545
F1 Ga1 Rb1 52.3(2) . 1_545
F8 Ga1 Rb1 37.5(2) . 1_545
F5 Ga1 Rb1 86.28(19) . 1_545
Rb2 Ga1 Rb1 69.21(4) 2_757 1_545
O19 Ga2 O1 89.9(3) . .
O19 Ga2 O9 92.3(4) . .
O1 Ga2 O9 108.2(3) . .
O19 Ga2 F4 179.2(4) . .
O1 Ga2 F4 89.3(3) . .
O9 Ga2 F4 88.1(3) . .
O19 Ga2 F5 91.9(3) . .
O1 Ga2 F5 88.4(3) . .
O9 Ga2 F5 162.9(3) . .
F4 Ga2 F5 87.9(3) . .
O19 Ga2 F8 91.8(3) . .
O1 Ga2 F8 162.5(3) . .
O9 Ga2 F8 89.1(3) . .
F4 Ga2 F8 88.9(3) . .
F5 Ga2 F8 74.1(3) . .
O19 Ga2 Rb1 128.9(2) . 1_545
O1 Ga2 Rb1 141.2(2) . 1_545
O9 Ga2 Rb1 75.5(3) . 1_545
F4 Ga2 Rb1 51.9(2) . 1_545
F5 Ga2 Rb1 89.0(2) . 1_545
F8 Ga2 Rb1 39.9(2) . 1_545
O19 Ga2 Rb2 132.7(3) . 2_757
O1 Ga2 Rb2 84.0(3) . 2_757
O9 Ga2 Rb2 134.0(3) . 2_757
F4 Ga2 Rb2 46.9(2) . 2_757
F5 Ga2 Rb2 41.32(19) . 2_757
F8 Ga2 Rb2 82.0(2) . 2_757
Rb1 Ga2 Rb2 69.02(4) 1_545 2_757
O7 Ga3 O2 107.5(3) . .
O7 Ga3 O13 91.8(4) . .
O2 Ga3 O13 90.1(4) . .
O7 Ga3 F2 88.4(3) . .
O2 Ga3 F2 89.1(3) . .
O13 Ga3 F2 179.2(3) . .
O7 Ga3 F6 89.0(3) . 1_445
O2 Ga3 F6 163.3(3) . 1_445
O13 Ga3 F6 91.6(3) . 1_445
F2 Ga3 F6 89.2(3) . 1_445
O7 Ga3 F7 163.3(3) . 1_445
O2 Ga3 F7 88.6(3) . 1_445
O13 Ga3 F7 92.4(3) . 1_445
F2 Ga3 F7 87.6(3) . 1_445
F6 Ga3 F7 74.7(3) 1_445 1_445
O7 Ga3 Rb2 75.9(2) . 1_445
O2 Ga3 Rb2 141.5(3) . 1_445
O13 Ga3 Rb2 128.4(3) . 1_445
F2 Ga3 Rb2 52.4(2) . 1_445
F6 Ga3 Rb2 39.5(2) 1_445 1_445
F7 Ga3 Rb2 88.9(2) 1_445 1_445
O7 Ga3 Rb1 134.5(3) . 2_647
O2 Ga3 Rb1 84.1(2) . 2_647
O13 Ga3 Rb1 132.8(3) . 2_647
F2 Ga3 Rb1 47.1(2) . 2_647
F6 Ga3 Rb1 82.5(2) 1_445 2_647
F7 Ga3 Rb1 40.9(2) 1_445 2_647
Rb2 Ga3 Rb1 69.40(4) 1_445 2_647
O5 Ga4 O16 107.8(4) . .
O5 Ga4 O17 93.5(4) . .
O16 Ga4 O17 91.8(4) . .
O5 Ga4 F3 88.2(3) . .
O16 Ga4 F3 88.1(3) . .
O17 Ga4 F3 178.2(3) . .
O5 Ga4 F7 89.7(3) . .
O16 Ga4 F7 161.7(4) . .
O17 Ga4 F7 92.3(3) . .
F3 Ga4 F7 87.2(3) . .
O5 Ga4 F6 163.5(3) . .
O16 Ga4 F6 88.2(3) . .
O17 Ga4 F6 89.8(3) . .
F3 Ga4 F6 88.4(3) . .
F7 Ga4 F6 74.0(3) . .
O5 Ga4 Rb1 80.7(3) . 2_757
O16 Ga4 Rb1 131.9(3) . 2_757
O17 Ga4 Rb1 135.8(3) . 2_757
F3 Ga4 Rb1 44.1(2) . 2_757
F7 Ga4 Rb1 44.3(2) . 2_757
F6 Ga4 Rb1 85.7(2) . 2_757
O5 Ga4 Rb2 141.0(3) . .
O16 Ga4 Rb2 76.3(3) . .
O17 Ga4 Rb2 125.5(3) . .
F3 Ga4 Rb2 52.8(2) . .
F7 Ga4 Rb2 86.8(2) . .
F6 Ga4 Rb2 37.9(2) . .
Rb1 Ga4 Rb2 69.97(4) 2_757 .
O11 Ga5 O11 94.5(6) . 2_757
O11 Ga5 O18 84.0(4) . .
O11 Ga5 O18 177.1(4) 2_757 .
O11 Ga5 O18 177.1(4) . 2_757
O11 Ga5 O18 84.0(4) 2_757 2_757
O18 Ga5 O18 97.6(6) . 2_757
O11 Ga5 F1 92.9(3) . .
O11 Ga5 F1 88.2(3) 2_757 .
O18 Ga5 F1 94.4(3) . .
O18 Ga5 F1 84.6(3) 2_757 .
O11 Ga5 F1 88.2(3) . 2_757
O11 Ga5 F1 92.9(3) 2_757 2_757
O18 Ga5 F1 84.6(3) . 2_757
O18 Ga5 F1 94.4(3) 2_757 2_757
F1 Ga5 F1 178.4(4) . 2_757
O11 Ga5 Rb2 45.8(2) . .
O11 Ga5 Rb2 93.1(3) 2_757 .
O18 Ga5 Rb2 84.1(2) . .
O18 Ga5 Rb2 136.7(3) 2_757 .
F1 Ga5 Rb2 138.6(2) . .
F1 Ga5 Rb2 42.5(2) 2_757 .
O11 Ga5 Rb2 93.1(3) . 2_757
O11 Ga5 Rb2 45.8(2) 2_757 2_757
O18 Ga5 Rb2 136.7(3) . 2_757
O18 Ga5 Rb2 84.1(2) 2_757 2_757
F1 Ga5 Rb2 42.5(2) . 2_757
F1 Ga5 Rb2 138.6(2) 2_757 2_757
Rb2 Ga5 Rb2 123.34(8) . 2_757
O12 Ga6 O12 96.6(5) . 2_757
O12 Ga6 O4 177.1(3) . 2_757
O12 Ga6 O4 84.1(4) 2_757 2_757
O12 Ga6 O4 84.1(4) . .
O12 Ga6 O4 177.1(3) 2_757 .
O4 Ga6 O4 95.3(5) 2_757 .
O12 Ga6 F3 85.0(3) . 2_757
O12 Ga6 F3 94.2(3) 2_757 2_757
O4 Ga6 F3 92.2(3) 2_757 2_757
O4 Ga6 F3 88.7(3) . 2_757
O12 Ga6 F3 94.2(3) . .
O12 Ga6 F3 85.0(3) 2_757 .
O4 Ga6 F3 88.7(3) 2_757 .
O4 Ga6 F3 92.2(3) . .
F3 Ga6 F3 178.7(4) 2_757 .
O12 Ga6 Rb1 136.5(2) . 2_757
O12 Ga6 Rb1 84.8(2) 2_757 2_757
O4 Ga6 Rb1 46.3(2) 2_757 2_757
O4 Ga6 Rb1 92.7(2) . 2_757
F3 Ga6 Rb1 138.4(2) 2_757 2_757
F3 Ga6 Rb1 42.5(2) . 2_757
O12 Ga6 Rb1 84.8(2) . .
O12 Ga6 Rb1 136.5(2) 2_757 .
O4 Ga6 Rb1 92.7(2) 2_757 .
O4 Ga6 Rb1 46.3(2) . .
F3 Ga6 Rb1 42.5(2) 2_757 .
F3 Ga6 Rb1 138.4(2) . .
Rb1 Ga6 Rb1 122.95(8) 2_757 .
O15 Ga7 O15 96.5(6) 2_657 .
O15 Ga7 O6 176.2(4) 2_657 .
O15 Ga7 O6 85.0(4) . .
O15 Ga7 O6 85.0(4) 2_657 2_657
O15 Ga7 O6 176.2(4) . 2_657
O6 Ga7 O6 93.7(5) . 2_657
O15 Ga7 F4 84.4(3) 2_657 .
O15 Ga7 F4 95.1(3) . .
O6 Ga7 F4 92.0(3) . .
O6 Ga7 F4 88.5(3) 2_657 .
O15 Ga7 F4 95.1(3) 2_657 2_657
O15 Ga7 F4 84.4(3) . 2_657
O6 Ga7 F4 88.5(3) . 2_657
O6 Ga7 F4 92.0(3) 2_657 2_657
F4 Ga7 F4 179.3(5) . 2_657
O20 Ga8 O20 96.8(5) 2_657 .
O20 Ga8 O10 177.0(4) 2_657 .
O20 Ga8 O10 84.5(3) . .
O20 Ga8 O10 84.5(3) 2_657 2_657
O20 Ga8 O10 177.0(4) . 2_657
O10 Ga8 O10 94.3(5) . 2_657
O20 Ga8 F2 85.2(3) 2_657 .
O20 Ga8 F2 94.5(3) . .
O10 Ga8 F2 91.9(3) . .
O10 Ga8 F2 88.4(3) 2_657 .
O20 Ga8 F2 94.5(3) 2_657 2_657
O20 Ga8 F2 85.2(3) . 2_657
O10 Ga8 F2 88.4(3) . 2_657
O10 Ga8 F2 91.9(3) 2_657 2_657
F2 Ga8 F2 179.6(5) . 2_657
O18 P1 O4 111.9(5) . 1_545
O18 P1 O5 110.7(5) . 1_545
O4 P1 O5 110.1(5) 1_545 1_545
O18 P1 O8 110.9(6) . .
O4 P1 O8 109.0(5) 1_545 .
O5 P1 O8 103.9(5) 1_545 .
O12 P2 O3 110.9(5) . .
O12 P2 O16 111.1(6) . .
O3 P2 O16 103.8(5) . .
O12 P2 O11 110.2(5) . .
O3 P2 O11 110.9(5) . .
O16 P2 O11 109.7(5) . .
O12 P2 Rb2 104.1(3) . .
O3 P2 Rb2 141.1(4) . .
O16 P2 Rb2 78.0(3) . .
O11 P2 Rb2 38.1(3) . .
O6 P3 O9 111.4(5) . .
O6 P3 O20 109.1(5) . .
O9 P3 O20 110.5(5) . .
O6 P3 O2 110.6(5) . .
O9 P3 O2 104.3(5) . .
O20 P3 O2 110.9(5) . .
O6 P3 Rb1 102.0(4) . 1_545
O9 P3 Rb1 74.3(3) . 1_545
O20 P3 Rb1 43.4(3) . 1_545
O2 P3 Rb1 144.9(4) . 1_545
O10 P4 O15 110.2(5) 1_565 .
O10 P4 O7 111.2(5) 1_565 1_565
O15 P4 O7 111.4(5) . 1_565
O10 P4 O1 109.5(5) 1_565 .
O15 P4 O1 110.5(5) . .
O7 P4 O1 103.9(5) 1_565 .
O10 P4 Rb2 103.2(3) 1_565 1_455
O15 P4 Rb2 43.3(3) . 1_455
O7 P4 Rb2 75.5(3) 1_565 1_455
O1 P4 Rb2 144.8(4) . 1_455
O19 P5 O14 110.0(5) . .
O19 P5 O22 107.6(5) . .
O14 P5 O22 110.0(5) . .
O19 P5 O1H 109.4(5) . .
O14 P5 O1H 109.5(5) . .
O22 P5 O1H 110.3(6) . .
O17 P6 O13 110.5(5) 1_445 .
O17 P6 O21 110.3(5) 1_445 .
O13 P6 O21 107.3(5) . .
O17 P6 O2H 110.7(5) 1_445 .
O13 P6 O2H 108.5(5) . .
O21 P6 O2H 109.5(5) . .
Ga1 F1 Ga5 126.9(3) . .
Ga1 F1 Rb2 108.7(3) . 2_757
Ga5 F1 Rb2 109.4(3) . 2_757
Ga1 F1 Rb1 99.0(2) . 1_545
Ga5 F1 Rb1 112.2(3) . 1_545
Rb2 F1 Rb1 95.92(17) 2_757 1_545
Ga3 F2 Ga8 127.5(3) . .
Ga3 F2 Rb1 105.1(3) . 2_647
Ga8 F2 Rb1 111.7(3) . 2_647
Ga3 F2 Rb2 98.2(2) . 1_445
Ga8 F2 Rb2 114.7(3) . 1_445
Rb1 F2 Rb2 93.81(16) 2_647 1_445
Ga4 F3 Ga6 127.7(3) . .
Ga4 F3 Rb1 107.9(3) . 2_757
Ga6 F3 Rb1 109.6(3) . 2_757
Ga4 F3 Rb2 98.6(2) . .
Ga6 F3 Rb2 111.9(3) . .
Rb1 F3 Rb2 96.32(18) 2_757 .
Ga2 F4 Ga7 126.8(3) . .
Ga2 F4 Rb2 105.4(3) . 2_757
Ga7 F4 Rb2 112.0(3) . 2_757
Ga2 F4 Rb1 98.7(2) . 1_545
Ga7 F4 Rb1 114.7(3) . 1_545
Rb2 F4 Rb1 93.70(17) 2_757 1_545
Ga2 F5 Ga1 103.0(3) . .
Ga2 F5 Rb2 111.9(3) . 2_757
Ga1 F5 Rb2 106.8(3) . 2_757
Ga3 F6 Ga4 102.9(3) 1_665 .
Ga3 F6 Rb2 113.3(3) 1_665 .
Ga4 F6 Rb2 115.7(3) . .
Ga3 F7 Ga4 102.9(3) 1_665 .
Ga3 F7 Rb1 112.5(3) 1_665 2_757
Ga4 F7 Rb1 106.8(3) . 2_757
Ga2 F8 Ga1 103.5(3) . .
Ga2 F8 Rb1 112.6(3) . 1_545
Ga1 F8 Rb1 116.5(3) . 1_545
P4 O1 Ga2 136.3(5) . .
P3 O2 Ga3 135.8(5) . .
P2 O3 Ga1 135.8(5) . .
P1 O4 Ga6 124.6(5) 1_565 .
P1 O4 Rb1 123.5(4) 1_565 .
Ga6 O4 Rb1 105.9(3) . .
P1 O5 Ga4 136.4(5) 1_565 .
P3 O6 Ga7 127.3(5) . .
P3 O6 Rb1 118.6(5) . 2_647
Ga7 O6 Rb1 105.7(3) . 2_647
P4 O7 Ga3 134.4(6) 1_545 .
P1 O8 Ga1 135.8(6) . .
P3 O9 Ga2 135.3(6) . .
P4 O10 Ga8 126.2(5) 1_545 .
P4 O10 Rb2 118.3(4) 1_545 2_747
Ga8 O10 Rb2 106.2(3) . 2_747
P2 O11 Ga5 124.9(5) . .
P2 O11 Rb2 123.5(5) . .
Ga5 O11 Rb2 106.6(3) . .
P2 O12 Ga6 123.9(5) . .
P2 O12 Rb2 113.7(4) . 2_757
Ga6 O12 Rb2 111.3(3) . 2_757
P6 O13 Ga3 132.9(5) . .
P5 O14 Ga1 134.7(5) . .
P4 O15 Ga7 124.7(5) . .
P4 O15 Rb2 117.0(4) . 1_455
Ga7 O15 Rb2 112.9(3) . 1_455
P2 O16 Ga4 136.6(6) . .
P6 O17 Ga4 135.1(5) 1_665 .
P1 O18 Ga5 123.4(5) . .
P1 O18 Rb1 113.4(5) . 2_747
Ga5 O18 Rb1 111.2(4) . 2_747
P5 O19 Ga2 133.9(5) . .
P3 O20 Ga8 125.1(5) . .
P3 O20 Rb1 117.1(4) . 1_545
Ga8 O20 Rb1 112.3(3) . 1_545
Rb1 O3W Rb2 85.6(3) 2_647 1_455
Rb2 O4W Rb1 87.2(3) 2_747 1_545
N1 C1 C2 111.4(10) . .
C1 C2 C3 112.9(11) . 2_656
C2 C3 C4 116.1(13) 2_656 .
C5 C4 C3 109.9(16) 1_565 .
C4 C5 N2 112.7(16) 1_545 .
N1A C1A C2A 113.0(12) . 1_565
C3A C2A C1A 115.0(16) 1_545 1_545
C2A C3A C4A 105.6(17) 1_565 .
C5A C4A C3A 106(2) 2_656 .
C4A C5A N2A 115(2) 2_656 .

loop_
_geom_bond_atom_site_label_1
_geom_bond_atom_site_label_2
_geom_bond_distance
_geom_bond_site_symmetry_2
Rb1 F8 2.757(7) 1_565
Rb1 F7 2.892(7) 2_757
Rb1 F3 2.895(7) 2_757
Rb1 O4 3.037(8) .
Rb1 F2 3.101(7) 2_667
Rb1 O20 3.143(8) 1_565
Rb1 F4 3.158(7) 1_565
Rb1 F1 3.251(7) 1_565
Rb1 O18 3.318(9) 2_767
Rb1 O3W 3.328(13) 2_667
Rb1 O4W 3.394(12) 1_565
Rb1 O6 3.447(8) 2_667
Rb2 F6 2.753(7) .
Rb2 F1 2.883(7) 2_757
Rb2 F5 2.907(7) 2_757
Rb2 O11 3.008(8) .
Rb2 F4 3.095(7) 2_757
Rb2 O15 3.127(8) 1_655
Rb2 F2 3.185(7) 1_665
Rb2 O4W 3.257(12) 2_767
Rb2 F3 3.258(7) .
Rb2 O12 3.329(8) 2_757
Rb2 O3W 3.388(14) 1_655
Rb2 O10 3.460(8) 2_767
Ga1 O8 1.877(9) .
Ga1 O3 1.880(9) .
Ga1 O14 1.881(9) .
Ga1 F1 1.968(7) .
Ga1 F8 1.989(7) .
Ga1 F5 2.002(6) .
Ga1 Rb2 3.977(2) 2_757
Ga1 Rb1 4.056(2) 1_545
Ga2 O19 1.887(8) .
Ga2 O1 1.896(8) .
Ga2 O9 1.906(9) .
Ga2 F4 1.969(7) .
Ga2 F5 1.985(7) .
Ga2 F8 1.983(7) .
Ga2 Rb1 3.967(2) 1_545
Ga2 Rb2 4.085(2) 2_757
Ga3 O7 1.894(8) .
Ga3 O2 1.897(8) .
Ga3 O13 1.901(8) .
Ga3 F2 1.970(7) .
Ga3 F6 1.981(7) 1_445
Ga3 F7 1.983(7) 1_445
Ga3 Rb2 3.977(2) 1_445
Ga3 Rb1 4.084(2) 2_647
Ga4 O5 1.868(9) .
Ga4 O16 1.884(9) .
Ga4 O17 1.887(9) .
Ga4 F3 1.958(7) .
Ga4 F7 1.997(7) .
Ga4 F6 2.000(7) .
Ga4 Rb1 3.961(2) 2_757
Ga5 O11 1.947(9) .
Ga5 O11 1.947(9) 2_757
Ga5 O18 1.954(9) .
Ga5 O18 1.954(9) 2_757
Ga5 F1 2.007(6) .
Ga5 F1 2.007(6) 2_757
Ga5 Rb2 4.0242(16) 2_757
Ga6 O12 1.939(9) .
Ga6 O12 1.939(9) 2_757
Ga6 O4 1.958(9) 2_757
Ga6 O4 1.958(9) .
Ga6 F3 2.008(6) 2_757
Ga6 F3 2.008(6) .
Ga6 Rb1 4.0385(17) 2_757
Ga7 O15 1.934(9) 2_657
Ga7 O15 1.934(9) .
Ga7 O6 1.937(10) .
Ga7 O6 1.937(9) 2_657
Ga7 F4 1.999(6) .
Ga7 F4 1.999(6) 2_657
Ga8 O20 1.923(8) 2_657
Ga8 O20 1.923(8) .
Ga8 O10 1.933(9) .
Ga8 O10 1.933(9) 2_657
Ga8 F2 1.995(6) .
Ga8 F2 1.995(6) 2_657
P1 O18 1.520(9) .
P1 O4 1.535(9) 1_545
P1 O5 1.538(9) 1_545
P1 O8 1.557(9) .
P2 O12 1.524(9) .
P2 O3 1.536(9) .
P2 O16 1.540(8) .
P2 O11 1.540(9) .
P3 O6 1.511(9) .
P3 O9 1.525(8) .
P3 O20 1.531(9) .
P3 O2 1.534(9) .
P3 Rb1 4.075(3) 1_545
P4 O10 1.527(9) 1_565
P4 O15 1.536(9) .
P4 O7 1.541(8) 1_565
P4 O1 1.543(8) .
P4 Rb2 4.062(3) 1_455
P5 O19 1.530(8) .
P5 O14 1.534(8) .
P5 O22 1.544(10) .
P5 O1H 1.551(10) .
P6 O17 1.520(8) 1_445
P6 O13 1.528(8) .
P6 O21 1.535(9) .
P6 O2H 1.549(9) .
F1 Rb2 2.883(7) 2_757
F1 Rb1 3.251(7) 1_545
F2 Rb1 3.101(7) 2_647
F2 Rb2 3.185(7) 1_445
F3 Rb1 2.895(7) 2_757
F4 Rb2 3.095(7) 2_757
F4 Rb1 3.158(7) 1_545
F5 Rb2 2.907(7) 2_757
F6 Ga3 1.981(6) 1_665
F7 Ga3 1.983(7) 1_665
F7 Rb1 2.892(7) 2_757
F8 Rb1 2.757(7) 1_545
O4 P1 1.535(9) 1_565
O5 P1 1.538(9) 1_565
O6 Rb1 3.447(8) 2_647
O7 P4 1.541(8) 1_545
O10 P4 1.527(9) 1_545
O10 Rb2 3.460(8) 2_747
O12 Rb2 3.329(8) 2_757
O15 Rb2 3.127(8) 1_455
O17 P6 1.520(8) 1_665
O18 Rb1 3.318(9) 2_747
O20 Rb1 3.143(8) 1_545
O3W Rb1 3.328(13) 2_647
O3W Rb2 3.388(13) 1_455
O4W Rb2 3.257(11) 2_747
O4W Rb1 3.394(12) 1_545
N1 C1 1.484(16) .
C1 C2 1.506(18) .
C2 C3 1.509(19) 2_656
C3 C2 1.509(19) 2_656
C3 C4 1.54(2) .
C4 C5 1.46(2) 1_565
C5 C4 1.46(2) 1_545
C5 N2 1.465(19) .
N1A C1A 1.482(17) .
C1A C2A 1.50(2) 1_565
C2A C3A 1.42(2) 1_545
C2A C1A 1.50(2) 1_545
C3A C2A 1.42(2) 1_565
C3A C4A 1.64(3) .
C4A C5A 1.41(3) 2_656
C5A C4A 1.41(3) 2_656
C5A N2A 1.53(2) .
